data_7047692
loop_
_publ_author_name
'Chen, Wei-Chao'
'Wu, Si-Tong'
'Qin, Chao'
'Wang, Xin-Long'
'Shao, Kui-Zhan'
'Su, Zhong-Min'
'Wang, En-Bo'

_publ_section_title
;
 An unprecedented {CuTe} core incorporated in a 36-tungsto-4-silicate
 polyoxometalate with visible light-driven catalytic hydrogen evolution
 activity.
;
_journal_issue 46
_journal_name_full 'Dalton transactions (Cambridge, England : 2003)'
_journal_page_first 16403
_journal_page_last 16407
_journal_paper_doi 10.1039/c8dt03658f
_journal_volume 47
_journal_year 2018
_chemical_absolute_configuration unk
_chemical_formula_sum 'Cu14 H62 Na9 O195 Si4 Te10 W36'
_chemical_formula_weight 12285.92
_space_group_crystal_system tetragonal
_space_group_IT_number 122
_space_group_name_Hall 'I -4 2bw'
_space_group_name_H-M_alt 'I -4 2 d'
_symmetry_space_group_name_Hall 'I -4 2bw'
_symmetry_space_group_name_H-M 'I -4 2 d'
_audit_creation_method SHELXL-2016/6
_audit_update_record
;
2018-08-15 deposited with the CCDC.
2018-09-26 downloaded from the CCDC.
;
_cell_angle_alpha 90
_cell_angle_beta 90
_cell_angle_gamma 90
_cell_formula_units_Z 8
_cell_length_a 34.7169(13)
_cell_length_b 34.7169(13)
_cell_length_c 45.3651(19)
_cell_measurement_reflns_used 9874
_cell_measurement_temperature 296(2)
_cell_measurement_theta_max 24.0971
_cell_measurement_theta_min 2.2160
_cell_volume 54677(4)
_computing_cell_refinement 'Bruker SAINT v8.34a'
_computing_data_collection 'Bruker APEX 2'
_computing_data_reduction 'Bruker SAINT v8.34a'
_computing_structure_refinement 'SHELXL-2016/6 (Sheldrick, 2016)'
_computing_structure_solution 'SHELXT 2014/5 (Sheldrick, 2014)'
_diffrn_ambient_temperature 296(2)
_diffrn_measured_fraction_theta_full 0.997
_diffrn_measured_fraction_theta_max 0.997
_diffrn_measurement_device_type 'CCD area detector'
_diffrn_measurement_method 'phi and omega scans'
_diffrn_radiation_type MoK\a
_diffrn_radiation_wavelength 0.71073
_diffrn_reflns_av_R_equivalents 0.0999
_diffrn_reflns_av_unetI/netI 0.0631
_diffrn_reflns_Laue_measured_fraction_full 0.997
_diffrn_reflns_Laue_measured_fraction_max 0.997
_diffrn_reflns_limit_h_max 41
_diffrn_reflns_limit_h_min -41
_diffrn_reflns_limit_k_max 41
_diffrn_reflns_limit_k_min -34
_diffrn_reflns_limit_l_max 54
_diffrn_reflns_limit_l_min -54
_diffrn_reflns_number 158630
_diffrn_reflns_point_group_measured_fraction_full 0.997
_diffrn_reflns_point_group_measured_fraction_max 0.997
_diffrn_reflns_theta_full 25.151
_diffrn_reflns_theta_max 25.151
_diffrn_reflns_theta_min 1.477
_exptl_absorpt_coefficient_mu 17.300
_exptl_absorpt_correction_T_max 0.171
_exptl_absorpt_correction_T_min 0.143
_exptl_absorpt_correction_type multi-scan
_exptl_absorpt_process_details 'SADABS 2014/4 Bruker AXS Madison WI USA'
_exptl_crystal_colour green
_exptl_crystal_density_diffrn 2.985
_exptl_crystal_density_method 'not measured'
_exptl_crystal_description needle
_exptl_crystal_F_000 42936
_exptl_crystal_size_max 0.15
_exptl_crystal_size_mid 0.12
_exptl_crystal_size_min 0.09
_refine_diff_density_max 3.858
_refine_diff_density_min -1.312
_refine_diff_density_rms 0.315
_refine_ls_abs_structure_details
;
 Refined as an inversion twin.
;
_refine_ls_abs_structure_Flack 0.486(12)
_refine_ls_extinction_method none
_refine_ls_goodness_of_fit_ref 0.999
_refine_ls_hydrogen_treatment undef
_refine_ls_matrix_type full
_refine_ls_number_parameters 1124
_refine_ls_number_reflns 24385
_refine_ls_number_restraints 2750
_refine_ls_restrained_S_all 0.955
_refine_ls_R_factor_all 0.0886
_refine_ls_R_factor_gt 0.0555
_refine_ls_shift/su_max 0.001
_refine_ls_shift/su_mean 0.000
_refine_ls_structure_factor_coef Fsqd
_refine_ls_weighting_details 'w=1/[\s^2^(Fo^2^)+(0.0893P)^2^] where P=(Fo^2^+2Fc^2^)/3'
_refine_ls_weighting_scheme calc
_refine_ls_wR_factor_gt 0.1330
_refine_ls_wR_factor_ref 0.1521
_reflns_Friedel_coverage 0.906
_reflns_Friedel_fraction_full 0.998
_reflns_Friedel_fraction_max 0.998
_reflns_number_gt 17463
_reflns_number_total 24385
_reflns_threshold_expression 'I > 2\s(I)'
_cod_data_source_file c8dt03658f2.cif
_cod_data_source_block 1
_cod_depositor_comments
;
The following automatic conversions were performed:

'_exptl_absorpt_correction_type' value 'Multi-scan' changed to
'multi-scan' according to
/home/data/users/saulius/crontab/automatic-downloads/rss-feeds/RSC/lib/dictionaries/cif_core.dic
dictionary named 'cif_core.dic' version 2.4.2 from 2011-04-26.

Automatic conversion script
Id: cif_fix_values 4973 2017-02-22 13:04:09Z antanas 

 Adding full bibliography for 7047692.cif.
;
_cod_original_cell_volume 54677(5)
_cod_database_code 7047692
_shelx_shelxl_version_number 2016/6
_shelx_space_group_comment
;
The symmetry employed for this shelxl refinement is uniquely defined
by the following loop, which should always be used as a source of
symmetry information in preference to the above space-group names.
They are only intended as comments.
;
_shelx_estimated_absorpt_t_min 0.143
_shelx_estimated_absorpt_t_max 0.171

loop_
_space_group_symop_operation_xyz
'x, y, z'
'-x, -y, z'
'y, -x, -z'
'-y, x, -z'
'-x+1/2, y, -z+3/4'
'x+1/2, -y, -z+3/4'
'-y+1/2, -x, z+3/4'
'y+1/2, x, z+3/4'
'x+1/2, y+1/2, z+1/2'
'-x+1/2, -y+1/2, z+1/2'
'y+1/2, -x+1/2, -z+1/2'
'-y+1/2, x+1/2, -z+1/2'
'-x+1, y+1/2, -z+5/4'
'x+1, -y+1/2, -z+5/4'
'-y+1, -x+1/2, z+5/4'
'y+1, x+1/2, z+5/4'

loop_
_atom_site_label
_atom_site_type_symbol
_atom_site_fract_x
_atom_site_fract_y
_atom_site_fract_z
_atom_site_U_iso_or_equiv
_atom_site_adp_type
_atom_site_occupancy
_atom_site_site_symmetry_order
_atom_site_calc_flag
_atom_site_refinement_flags_posn
_atom_site_refinement_flags_adp
_atom_site_refinement_flags_occupancy
W1 W 0.94941(4) 0.25188(4) 0.06656(3) 0.0477(3) Uani 1 1 d . . .
W2 W 0.84528(4) 0.16888(4) -0.04592(3) 0.0524(3) Uani 1 1 d . . .
W3 W 0.99959(4) 0.20487(4) 0.01272(3) 0.0539(3) Uani 1 1 d . . .
W4 W 0.89020(4) 0.11066(4) 0.00263(3) 0.0506(3) Uani 1 1 d . . .
W5 W 0.94245(4) 0.16127(4) -0.04837(3) 0.0567(3) Uani 1 1 d . . .
W6 W 0.95202(4) 0.26798(4) -0.04280(3) 0.0600(4) Uani 1 1 d . . .
W7 W 0.94495(4) 0.15518(4) 0.06279(3) 0.0494(3) Uani 1 1 d . . .
W8 W 0.85420(4) 0.27486(4) -0.04477(3) 0.0575(4) Uani 1 1 d . . .
W9 W 0.90243(4) 0.31418(4) 0.01237(3) 0.0578(3) Uani 1 1 d . . .
W10 W 0.65451(4) 0.17999(5) -0.04873(3) 0.0698(4) Uani 1 1 d . . .
W11 W 0.55705(5) 0.26367(6) 0.06775(4) 0.0830(6) Uani 1 1 d . . .
W12 W 0.55688(5) 0.18014(7) -0.05062(4) 0.0929(7) Uani 1 1 d . . .
W13 W 0.65391(5) 0.28642(6) -0.04331(3) 0.0777(5) Uani 1 1 d . . .
W14 W 0.60591(5) 0.12331(6) -0.00140(4) 0.0780(5) Uani 1 1 d . . .
W15 W 0.55649(6) 0.28754(8) -0.04089(4) 0.1022(7) Uani 1 1 d . . .
W16 W 0.55521(5) 0.16750(7) 0.06051(4) 0.0848(6) Uani 1 1 d . . .
W17 W 0.60969(6) 0.32536(6) 0.01595(4) 0.0904(6) Uani 1 1 d . . .
W18 W 0.50469(5) 0.22453(8) 0.01250(4) 0.1012(7) Uani 1 1 d . U .
Si1 Si 0.8958(2) 0.2125(2) 0.01026(15) 0.0399(17) Uani 1 1 d . . .
Si2 Si 0.6088(2) 0.2246(3) 0.0101(2) 0.061(3) Uani 1 1 d . . .
Cu1 Cu 0.71078(15) 0.250000 0.125000 0.0515(12) Uani 1 2 d S T P
Cu2 Cu 0.79589(14) 0.250000 0.125000 0.0449(11) Uani 1 2 d S T P
Cu3 Cu 0.84245(10) 0.15988(11) 0.06103(7) 0.0448(8) Uani 1 1 d . . .
Cu4 Cu 0.80278(11) 0.21632(11) 0.01568(7) 0.0464(9) Uani 1 1 d . . .
Cu5 Cu 0.84736(10) 0.25212(11) 0.06432(7) 0.0417(7) Uani 1 1 d . . .
Cu6 Cu 0.70111(11) 0.21897(12) 0.01484(8) 0.0535(10) Uani 1 1 d . . .
Cu7 Cu 0.65910(11) 0.24397(13) 0.18538(8) 0.0550(10) Uani 1 1 d . . .
Cu8 Cu 0.65766(11) 0.16416(13) 0.05825(8) 0.0569(10) Uani 1 1 d . . .
Te1 Te 0.63659(6) 0.19368(7) 0.12452(5) 0.0587(5) Uani 1 1 d . . .
Te2 Te 0.86751(6) 0.19207(6) 0.12534(4) 0.0467(4) Uani 1 1 d . . .
Te3 Te 0.75331(6) 0.28383(6) 0.06095(4) 0.0499(5) Uani 1 1 d . . .
Te4 Te 0.74935(6) 0.17193(6) 0.07399(4) 0.0508(5) Uani 1 1 d . . .
Te5 Te 0.75356(8) 0.27406(7) -0.02224(4) 0.0630(6) Uani 1 1 d . . .
O1 O 0.8928(6) 0.1785(6) -0.0132(4) 0.056(2) Uani 1 1 d . U .
O2 O 0.8535(6) 0.2230(6) -0.0528(4) 0.055(2) Uani 1 1 d . U .
O3 O 0.9983(7) 0.2416(6) 0.0448(4) 0.059(2) Uani 1 1 d . U .
O4 O 0.9036(6) 0.2774(7) -0.0640(4) 0.059(3) Uani 1 1 d . U .
O5 O 0.9447(6) 0.3121(7) -0.0199(5) 0.060(3) Uani 1 1 d . U .
O6 O 0.8936(6) 0.1580(6) -0.0685(4) 0.058(3) Uani 1 1 d . U .
O7 O 0.9724(7) 0.2794(7) 0.0930(5) 0.061(5) Uani 1 1 d . U .
O8 O 0.8126(6) 0.1819(7) -0.0171(4) 0.058(2) Uani 1 1 d . U .
O9 O 0.9002(6) 0.2524(7) 0.0785(4) 0.058(2) Uani 1 1 d . U .
O10 O 0.9434(6) 0.2167(7) -0.0561(5) 0.059(2) Uani 1 1 d . U .
O11 O 0.9723(6) 0.1456(6) -0.0755(5) 0.058(3) Uani 1 1 d . U .
O12 O 0.9319(6) 0.1248(6) 0.0278(4) 0.055(2) Uani 1 1 d . U .
O13 O 0.9865(7) 0.2833(7) -0.0682(5) 0.064(5) Uani 1 1 d . U .
O14 O 0.9308(6) 0.1136(6) -0.0293(4) 0.057(2) Uani 1 1 d . U .
O15 O 0.8912(6) 0.0621(6) 0.0062(4) 0.057(3) Uani 1 1 d . U .
O16 O 0.9605(6) 0.2027(6) 0.0835(5) 0.057(3) Uani 1 1 d . U .
O17 O 0.8544(6) 0.1174(6) -0.0296(5) 0.058(3) Uani 1 1 d . U .
O18 O 0.9795(6) 0.1718(6) -0.0162(5) 0.058(2) Uani 1 1 d . U .
O19 O 0.8564(6) 0.2149(6) 0.0301(4) 0.056(2) Uani 1 1 d . U .
O20 O 0.9626(7) 0.1197(7) 0.0861(5) 0.063(5) Uani 1 1 d . U .
O21 O 0.9387(6) 0.2899(7) 0.0372(5) 0.058(2) Uani 1 1 d . U .
O22 O 0.8642(7) 0.3025(7) 0.0349(5) 0.060(2) Uani 1 1 d . U .
O23 O 0.9927(6) 0.1619(6) 0.0406(5) 0.057(3) Uani 1 1 d . U .
O24 O 0.9324(6) 0.2084(6) 0.0314(4) 0.056(2) Uani 1 1 d . U .
O25 O 0.8537(6) 0.1238(6) 0.0303(5) 0.056(2) Uani 1 1 d . U .
O26 O 0.9835(6) 0.2442(6) -0.0133(4) 0.059(2) Uani 1 1 d . U .
O27 O 0.8960(6) 0.1577(6) 0.0737(4) 0.056(2) Uani 1 1 d . U .
O28 O 0.8138(7) 0.1557(7) -0.0751(5) 0.069(5) Uani 1 1 d . U .
O29 O 1.0478(6) 0.2012(6) 0.0061(5) 0.060(3) Uani 1 1 d . U .
O30 O 0.9000(6) 0.2537(6) -0.0097(4) 0.057(2) Uani 1 1 d . U .
O31 O 0.8295(6) 0.1916(6) 0.0952(4) 0.057(3) Uani 1 1 d . U .
O32 O 0.6752(6) 0.2196(7) 0.1486(5) 0.063(4) Uani 1 1 d . U .
O33 O 0.7531(6) 0.2674(6) 0.1015(4) 0.056(3) Uani 1 1 d . U .
O34 O 0.8324(6) 0.2223(6) 0.1494(4) 0.056(4) Uani 1 1 d . U .
O35 O 0.6723(7) 0.1911(7) 0.0936(5) 0.066(3) Uani 1 1 d . U .
O36 O 0.6407(8) 0.1478(9) 0.1371(6) 0.085(6) Uani 1 1 d . U .
O37 O 0.8575(7) 0.1440(7) 0.1417(5) 0.064(5) Uani 1 1 d . U .
O38 O 0.6072(7) 0.2652(8) -0.0078(5) 0.075(2) Uani 1 1 d . U .
O39 O 0.6483(7) 0.2226(8) 0.0294(5) 0.071(2) Uani 1 1 d . U .
O40 O 0.5699(7) 0.2224(8) 0.0299(5) 0.076(2) Uani 1 1 d . U .
O41 O 0.6071(7) 0.1909(8) -0.0160(5) 0.075(2) Uani 1 1 d . U .
O42 O 0.7923(6) 0.2492(7) 0.0505(4) 0.057(2) Uani 1 1 d . U .
O43 O 0.8130(7) 0.2641(7) -0.0184(5) 0.060(2) Uani 1 1 d . U .
O44 O 0.9096(8) 0.3625(8) 0.0187(5) 0.079(6) Uani 1 1 d . U .
O45 O 0.7898(6) 0.1614(7) 0.0481(5) 0.058(3) Uani 1 1 d . U .
O46 O 0.7110(6) 0.1619(7) 0.0450(5) 0.066(3) Uani 1 1 d . U .
O47 O 0.7470(7) 0.1233(7) 0.0923(5) 0.066(5) Uani 1 1 d . U .
O48 O 0.7125(6) 0.2519(7) 0.0510(4) 0.062(2) Uani 1 1 d . U .
O49 O 0.5224(7) 0.2696(8) -0.0112(6) 0.080(3) Uani 1 1 d . U .
O50 O 0.6933(7) 0.2700(8) -0.0177(5) 0.070(2) Uani 1 1 d . U .
O51 O 0.6885(7) 0.1885(8) -0.0207(5) 0.070(2) Uani 1 1 d . U .
O52 O 0.5077(7) 0.1803(9) 0.0387(5) 0.081(3) Uani 1 1 d . U .
O53 O 0.5249(8) 0.3084(10) -0.0652(7) 0.096(7) Uani 1 1 d . U .
O54 O 0.6428(7) 0.1313(8) 0.0242(5) 0.074(3) Uani 1 1 d . U .
O55 O 0.5233(7) 0.1876(8) -0.0171(6) 0.080(3) Uani 1 1 d . U .
O56 O 0.6044(7) 0.1802(8) -0.0736(5) 0.077(3) Uani 1 1 d . U .
O57 O 0.6484(7) 0.2298(8) -0.0523(5) 0.073(2) Uani 1 1 d . U .
O58 O 0.5580(7) 0.2318(8) -0.0532(5) 0.077(3) Uani 1 1 d . U .
O59 O 0.6056(8) 0.3745(8) 0.0238(6) 0.091(7) Uani 1 1 d . U .
O60 O 0.6023(7) 0.2914(8) -0.0619(5) 0.077(3) Uani 1 1 d . U .
O61 O 0.8725(6) 0.3194(7) -0.0222(5) 0.060(3) Uani 1 1 d . U .
O62 O 0.8301(7) 0.2951(7) -0.0719(5) 0.065(5) Uani 1 1 d . U .
O63 O 0.6411(7) 0.1307(8) -0.0335(5) 0.075(3) Uani 1 1 d . U .
O64 O 0.5730(7) 0.3025(8) 0.0391(5) 0.079(3) Uani 1 1 d . U .
O65 O 0.5402(7) 0.2902(9) 0.0954(6) 0.084(6) Uani 1 1 d . U .
O66 O 0.6059(7) 0.2588(8) 0.0786(5) 0.073(3) Uani 1 1 d . U .
O67 O 0.6442(7) 0.3305(8) -0.0187(5) 0.077(3) Uani 1 1 d . U .
O68 O 0.7524(6) 0.2271(7) -0.0013(4) 0.061(2) Uani 1 1 d . U .
O69 O 0.6471(7) 0.3090(8) 0.0381(5) 0.073(3) Uani 1 1 d . U .
O70 O 0.5635(7) 0.1363(8) -0.0332(6) 0.078(3) Uani 1 1 d . U .
O71 O 0.5441(7) 0.2116(8) 0.0828(5) 0.078(3) Uani 1 1 d . U .
O72 O 0.5077(7) 0.2599(8) 0.0455(5) 0.080(3) Uani 1 1 d . U .
O73 O 0.6014(8) 0.0744(9) -0.0028(6) 0.093(7) Uani 1 1 d . U .
O74 O 0.6045(7) 0.1640(8) 0.0722(5) 0.075(3) Uani 1 1 d . U .
O75 O 0.5667(7) 0.1396(8) 0.0265(5) 0.078(3) Uani 1 1 d . U .
O76 O 0.5667(7) 0.3270(8) -0.0163(5) 0.078(3) Uani 1 1 d . U .
O77 O 0.6840(7) 0.1658(8) -0.0785(6) 0.081(6) Uani 1 1 d . U .
O78 O 0.4556(8) 0.2256(10) 0.0069(7) 0.101(7) Uani 1 1 d . U .
O79 O 0.6855(9) 0.3078(9) -0.0710(6) 0.091(6) Uani 1 1 d . U .
O80 O 0.5231(8) 0.1699(10) -0.0771(6) 0.096(7) Uani 1 1 d . U .
O81 O 0.5338(8) 0.1334(10) 0.0848(7) 0.095(7) Uani 1 1 d . U .
O82 O 0.7569(6) 0.3068(7) 0.0097(5) 0.063(3) Uani 1 1 d . U .
Na1 Na 0.8529(5) 0.0707(4) -0.1246(3) 0.077(4) Uani 1 1 d . . .
Na2 Na 0.750000 0.0728(6) -0.125000 0.074(5) Uani 1 2 d S T P
Na3 Na 0.8945(5) -0.0058(4) -0.0050(5) 0.102(6) Uani 1 1 d . . .
Na4 Na 1.1127(5) 0.2109(5) -0.0095(4) 0.094(5) Uani 1 1 d . . .
Na5 Na 0.8417(5) 0.0489(5) 0.0569(4) 0.092(5) Uani 1 1 d . . .
O1W O 0.9410(9) 0.3431(9) 0.0633(6) 0.059(3) Uani 0.75 1 d . U P
O2W O 0.6965(7) 0.1177(8) -0.1235(6) 0.077(5) Uani 1 1 d . U .
O3W O 0.8982(9) 0.1256(8) -0.1284(6) 0.091(7) Uani 1 1 d . U .
O4W O 0.8012(8) 0.0269(8) -0.1177(5) 0.080(7) Uani 1 1 d . U .
O5W O 0.8611(8) 0.0607(7) -0.0740(5) 0.071(5) Uani 1 1 d . U .
O6W O 0.6029(7) 0.2428(8) -0.0986(5) 0.073(3) Uani 1 1 d . U .

loop_
_atom_site_aniso_label
_atom_site_aniso_U_11
_atom_site_aniso_U_22
_atom_site_aniso_U_33
_atom_site_aniso_U_23
_atom_site_aniso_U_13
_atom_site_aniso_U_12
W1 0.0432(7) 0.0546(7) 0.0454(6) -0.0102(6) -0.0029(5) -0.0016(6)
W2 0.0543(7) 0.0631(8) 0.0398(6) -0.0110(6) -0.0044(6) 0.0073(7)
W3 0.0459(7) 0.0615(8) 0.0542(7) -0.0079(6) 0.0012(6) -0.0010(7)
W4 0.0517(7) 0.0487(7) 0.0514(7) -0.0106(6) -0.0017(6) 0.0014(6)
W5 0.0567(8) 0.0671(9) 0.0462(7) -0.0105(6) 0.0030(6) 0.0063(7)
W6 0.0647(9) 0.0665(9) 0.0487(7) 0.0030(6) 0.0075(6) -0.0049(7)
W7 0.0475(7) 0.0547(7) 0.0461(6) -0.0045(6) -0.0048(5) 0.0029(6)
W8 0.0648(9) 0.0632(9) 0.0444(7) 0.0044(6) 0.0016(6) 0.0048(7)
W9 0.0675(9) 0.0523(8) 0.0536(7) -0.0002(6) 0.0038(7) -0.0018(7)
W10 0.0565(8) 0.1030(13) 0.0499(7) -0.0251(8) -0.0057(7) 0.0054(9)
W11 0.0478(8) 0.1405(17) 0.0606(9) -0.0289(10) -0.0044(7) 0.0209(10)
W12 0.0582(10) 0.156(2) 0.0648(10) -0.0351(11) -0.0144(8) 0.0042(11)
W13 0.0766(11) 0.1015(13) 0.0550(8) -0.0002(8) -0.0114(8) 0.0251(10)
W14 0.0618(9) 0.1026(13) 0.0695(9) -0.0275(9) -0.0064(8) -0.0120(9)
W15 0.0783(12) 0.155(2) 0.0731(11) -0.0172(12) -0.0208(9) 0.0442(13)
W16 0.0476(8) 0.1379(17) 0.0689(10) -0.0229(10) 0.0021(7) -0.0137(10)
W17 0.0973(13) 0.1050(14) 0.0689(10) -0.0136(9) -0.0140(10) 0.0382(12)
W18 0.0523(9) 0.178(2) 0.0733(11) -0.0377(13) -0.0094(8) 0.0136(12)
Si1 0.028(4) 0.062(5) 0.029(3) -0.015(3) 0.005(3) -0.002(4)
Si2 0.030(4) 0.093(7) 0.061(5) -0.025(5) -0.007(4) 0.008(5)
Cu1 0.050(3) 0.064(3) 0.040(2) -0.004(3) 0.000 0.000
Cu2 0.046(3) 0.052(3) 0.037(2) -0.001(2) 0.000 0.000
Cu3 0.0423(19) 0.053(2) 0.0391(17) -0.0073(16) -0.0022(15) -0.0008(18)
Cu4 0.049(2) 0.055(2) 0.0355(17) -0.0063(16) -0.0020(15) 0.0052(18)
Cu5 0.0449(19) 0.0475(18) 0.0328(15) -0.0062(16) 0.0009(14) 0.0035(17)
Cu6 0.047(2) 0.071(3) 0.042(2) -0.0149(18) -0.0018(16) 0.001(2)
Cu7 0.047(2) 0.079(3) 0.0399(17) -0.0124(19) 0.0031(16) -0.006(2)
Cu8 0.044(2) 0.078(3) 0.049(2) -0.0153(19) -0.0003(17) -0.008(2)
Te1 0.0484(12) 0.0825(15) 0.0454(10) -0.0133(12) 0.0039(10) -0.0113(11)
Te2 0.0470(11) 0.0556(11) 0.0376(9) -0.0056(9) -0.0027(9) 0.0070(9)
Te3 0.0541(12) 0.0566(12) 0.0389(9) -0.0056(8) -0.0019(9) 0.0076(10)
Te4 0.0476(10) 0.0625(12) 0.0422(9) -0.0065(9) -0.0023(9) -0.0028(11)
Te5 0.0730(15) 0.0738(15) 0.0422(10) 0.0008(10) -0.0030(11) 0.0104(13)
O1 0.055(4) 0.064(4) 0.048(4) -0.009(4) -0.004(4) 0.004(4)
O2 0.051(4) 0.061(5) 0.052(4) -0.006(4) -0.008(4) 0.006(4)
O3 0.061(5) 0.064(5) 0.051(4) -0.009(4) -0.003(4) 0.004(5)
O4 0.060(5) 0.069(5) 0.049(5) -0.006(5) 0.001(5) 0.005(5)
O5 0.060(5) 0.069(5) 0.051(5) -0.009(5) 0.000(5) 0.004(5)
O6 0.059(5) 0.063(5) 0.051(5) -0.007(4) -0.002(4) 0.006(5)
O7 0.066(11) 0.067(11) 0.049(10) -0.019(9) -0.009(9) -0.007(10)
O8 0.057(4) 0.068(4) 0.049(4) -0.011(4) -0.008(4) 0.006(4)
O9 0.059(4) 0.066(5) 0.049(4) -0.009(4) -0.003(4) 0.003(4)
O10 0.057(5) 0.066(5) 0.053(5) -0.003(4) 0.001(4) 0.004(5)
O11 0.059(6) 0.063(6) 0.051(6) -0.007(5) -0.005(5) 0.007(6)
O12 0.055(5) 0.061(5) 0.049(4) -0.008(4) -0.008(4) 0.002(4)
O13 0.067(12) 0.076(12) 0.050(10) -0.001(10) 0.003(10) -0.001(11)
O14 0.057(5) 0.064(5) 0.050(4) -0.009(4) -0.005(4) 0.003(5)
O15 0.055(6) 0.065(6) 0.051(6) -0.012(6) -0.010(6) 0.001(6)
O16 0.056(5) 0.064(5) 0.049(5) -0.007(5) -0.005(5) 0.003(5)
O17 0.055(5) 0.065(5) 0.052(5) -0.009(4) -0.008(4) 0.001(5)
O18 0.057(5) 0.064(5) 0.052(4) -0.007(4) -0.001(4) 0.005(4)
O19 0.055(4) 0.065(4) 0.049(4) -0.009(4) -0.004(4) 0.003(4)
O20 0.064(11) 0.075(12) 0.048(10) -0.006(10) -0.009(9) 0.017(11)
O21 0.059(5) 0.065(5) 0.050(4) -0.009(4) 0.001(4) 0.003(5)
O22 0.060(5) 0.069(5) 0.051(4) -0.007(4) -0.002(4) 0.003(5)
O23 0.059(5) 0.062(5) 0.051(5) -0.008(5) -0.004(5) 0.004(5)
O24 0.057(4) 0.063(4) 0.047(4) -0.006(4) -0.003(4) 0.003(4)
O25 0.056(5) 0.064(5) 0.049(4) -0.008(4) -0.009(4) 0.002(4)
O26 0.060(5) 0.065(5) 0.051(4) -0.008(4) 0.001(4) 0.003(4)
O27 0.058(5) 0.064(5) 0.048(5) -0.008(4) -0.005(4) 0.001(5)
O28 0.066(11) 0.074(11) 0.068(11) -0.011(10) -0.019(10) -0.017(10)
O29 0.062(6) 0.065(6) 0.052(6) -0.016(6) -0.003(6) 0.003(6)
O30 0.057(4) 0.065(4) 0.050(4) -0.006(4) -0.002(4) 0.004(4)
O31 0.055(5) 0.068(5) 0.047(5) -0.007(5) -0.008(5) 0.003(5)
O32 0.055(7) 0.088(8) 0.046(7) -0.019(7) 0.001(7) 0.006(7)
O33 0.052(5) 0.074(6) 0.042(5) -0.012(5) -0.006(5) 0.004(5)
O34 0.058(7) 0.068(7) 0.042(7) -0.013(7) -0.006(7) -0.001(7)
O35 0.055(5) 0.090(6) 0.054(5) -0.021(5) -0.007(5) 0.007(5)
O36 0.068(12) 0.106(14) 0.082(13) -0.019(12) -0.002(11) 0.024(12)
O37 0.077(13) 0.062(12) 0.053(11) 0.014(10) -0.013(10) 0.002(11)
O38 0.062(4) 0.100(4) 0.063(4) -0.024(4) -0.010(4) 0.009(4)
O39 0.059(4) 0.095(4) 0.059(4) -0.023(4) -0.009(4) 0.008(4)
O40 0.061(4) 0.103(4) 0.063(4) -0.026(4) -0.010(4) 0.008(4)
O41 0.061(4) 0.101(4) 0.064(4) -0.026(4) -0.010(4) 0.007(4)
O42 0.055(4) 0.069(4) 0.046(4) -0.013(4) -0.004(4) 0.008(4)
O43 0.058(4) 0.071(5) 0.051(4) -0.010(4) -0.003(4) 0.004(4)
O44 0.081(12) 0.094(13) 0.063(11) 0.016(11) 0.011(11) 0.004(12)
O45 0.053(5) 0.070(5) 0.052(5) -0.010(4) -0.008(4) 0.003(5)
O46 0.054(5) 0.086(5) 0.056(5) -0.020(5) -0.010(5) 0.006(5)
O47 0.064(11) 0.062(11) 0.072(11) -0.003(10) -0.003(10) 0.016(10)
O48 0.054(4) 0.081(5) 0.051(4) -0.015(4) -0.009(4) 0.008(4)
O49 0.062(5) 0.109(5) 0.069(5) -0.027(5) -0.015(5) 0.010(5)
O50 0.060(4) 0.090(5) 0.059(4) -0.020(4) -0.008(4) 0.007(4)
O51 0.061(4) 0.092(5) 0.057(4) -0.022(4) -0.007(4) 0.009(4)
O52 0.063(5) 0.112(5) 0.068(5) -0.032(5) -0.007(5) 0.007(5)
O53 0.081(13) 0.122(14) 0.086(13) 0.001(13) -0.010(12) 0.009(13)
O54 0.061(5) 0.099(5) 0.061(5) -0.024(5) -0.007(5) 0.006(5)
O55 0.062(5) 0.109(5) 0.067(5) -0.027(5) -0.010(5) 0.007(5)
O56 0.063(5) 0.102(5) 0.065(5) -0.024(5) -0.011(5) 0.009(5)
O57 0.059(5) 0.096(5) 0.065(4) -0.026(4) -0.007(4) 0.007(5)
O58 0.061(5) 0.102(5) 0.068(5) -0.025(5) -0.017(5) 0.008(5)
O59 0.076(13) 0.102(14) 0.095(13) -0.038(12) -0.019(12) 0.015(13)
O60 0.063(5) 0.102(5) 0.066(5) -0.022(5) -0.011(5) 0.008(5)
O61 0.061(5) 0.067(5) 0.051(5) -0.006(5) 0.002(5) 0.002(5)
O62 0.067(12) 0.071(12) 0.058(11) -0.003(10) 0.005(10) 0.001(11)
O63 0.062(5) 0.100(5) 0.063(5) -0.027(5) -0.009(5) 0.009(5)
O64 0.067(5) 0.103(5) 0.066(5) -0.025(5) -0.009(5) 0.011(5)
O65 0.065(12) 0.121(15) 0.065(12) -0.019(12) -0.002(11) 0.010(12)
O66 0.060(5) 0.097(5) 0.060(5) -0.024(5) -0.008(4) 0.009(5)
O67 0.066(5) 0.097(5) 0.068(5) -0.021(5) -0.007(5) 0.009(5)
O68 0.053(4) 0.077(4) 0.054(4) -0.015(4) -0.009(4) 0.006(4)
O69 0.064(5) 0.094(5) 0.061(5) -0.022(5) -0.008(5) 0.011(5)
O70 0.062(5) 0.106(5) 0.067(5) -0.031(5) -0.011(5) 0.005(5)
O71 0.064(5) 0.106(6) 0.064(5) -0.025(5) -0.011(5) 0.008(5)
O72 0.064(5) 0.108(6) 0.067(5) -0.024(5) -0.010(5) 0.008(5)
O73 0.076(13) 0.119(15) 0.083(13) -0.036(12) 0.002(12) 0.012(13)
O74 0.061(5) 0.101(5) 0.061(5) -0.024(5) -0.006(5) 0.007(5)
O75 0.062(5) 0.105(5) 0.066(5) -0.024(5) -0.010(5) 0.005(5)
O76 0.064(5) 0.104(5) 0.066(5) -0.024(5) -0.014(5) 0.011(5)
O77 0.066(11) 0.092(12) 0.084(12) -0.027(11) -0.019(10) 0.009(11)
O78 0.080(13) 0.133(16) 0.090(14) -0.025(14) -0.023(12) 0.018(13)
O79 0.090(13) 0.099(13) 0.084(12) -0.016(12) -0.008(11) 0.024(12)
O80 0.089(13) 0.132(15) 0.067(12) -0.021(12) -0.027(11) 0.011(13)
O81 0.071(12) 0.122(15) 0.093(13) -0.017(13) 0.014(12) 0.008(13)
O82 0.059(5) 0.076(5) 0.054(5) -0.013(5) -0.004(4) 0.006(5)
Na1 0.096(11) 0.065(8) 0.070(8) -0.002(7) -0.021(9) 0.002(8)
Na2 0.092(14) 0.056(11) 0.072(11) 0.000 -0.002(12) 0.000
Na3 0.099(12) 0.053(9) 0.153(16) -0.014(10) 0.007(12) -0.016(9)
Na4 0.094(12) 0.109(13) 0.080(10) -0.010(9) 0.025(9) -0.010(11)
Na5 0.095(12) 0.068(10) 0.114(13) 0.008(9) 0.023(10) -0.007(9)
O1W 0.062(6) 0.066(6) 0.050(6) -0.005(6) -0.003(6) 0.007(6)
O2W 0.070(10) 0.093(11) 0.069(10) -0.005(10) -0.005(10) 0.018(10)
O3W 0.105(15) 0.082(14) 0.088(14) -0.009(13) -0.011(14) -0.003(14)
O4W 0.090(17) 0.078(16) 0.070(16) -0.022(13) 0.000(13) 0.003(14)
O5W 0.097(12) 0.063(11) 0.054(10) -0.015(9) -0.015(10) -0.005(11)
O6W 0.060(6) 0.099(6) 0.061(6) -0.023(6) -0.009(5) 0.007(6)

loop_
_atom_type_symbol
_atom_type_description
_atom_type_scat_dispersion_real
_atom_type_scat_dispersion_imag
_atom_type_scat_source
Cu Cu 0.3201 1.2651 'International Tables Vol C Tables 4.2.6.8 and 6.1.1.4'
H H 0.0000 0.0000 'International Tables Vol C Tables 4.2.6.8 and 6.1.1.4'
Na Na 0.0362 0.0249 'International Tables Vol C Tables 4.2.6.8 and 6.1.1.4'
O O 0.0106 0.0060 'International Tables Vol C Tables 4.2.6.8 and 6.1.1.4'
W W -0.8490 6.8722 'International Tables Vol C Tables 4.2.6.8 and 6.1.1.4'
Si Si 0.0817 0.0704 'International Tables Vol C Tables 4.2.6.8 and 6.1.1.4'
Te Te -0.5308 1.6751 'International Tables Vol C Tables 4.2.6.8 and 6.1.1.4'

loop_
_geom_angle_atom_site_label_1
_geom_angle_atom_site_label_2
_geom_angle_atom_site_label_3
_geom_angle
_geom_angle_site_symmetry_1
_geom_angle_site_symmetry_3
O7 W1 O9 103.0(10) . .
O7 W1 O21 101.0(10) . .
O9 W1 O21 91.0(10) . .
O7 W1 O16 97.0(10) . .
O9 W1 O16 94.6(10) . .
O21 W1 O16 159.4(9) . .
O7 W1 O3 92.8(10) . .
O9 W1 O3 164.2(9) . .
O21 W1 O3 86.9(9) . .
O16 W1 O3 82.3(9) . .
O7 W1 O24 166.8(9) . .
O9 W1 O24 88.3(9) . .
O21 W1 O24 85.3(8) . .
O16 W1 O24 75.1(8) . .
O3 W1 O24 75.9(8) . .
O28 W2 O8 102.7(11) . .
O28 W2 O2 102.8(10) . .
O8 W2 O2 88.1(10) . .
O28 W2 O17 98.3(10) . .
O8 W2 O17 93.2(10) . .
O2 W2 O17 158.0(9) . .
O28 W2 O6 94.9(10) . .
O8 W2 O6 162.4(9) . .
O2 W2 O6 88.7(9) . .
O17 W2 O6 83.4(9) . .
O28 W2 O1 169.5(10) . .
O8 W2 O1 86.8(8) . .
O2 W2 O1 81.6(8) . .
O17 W2 O1 76.6(8) . .
O6 W2 O1 75.6(8) . .
O29 W3 O18 101.3(9) . .
O29 W3 O26 103.5(10) . .
O18 W3 O26 84.0(9) . .
O29 W3 O3 101.7(10) . .
O18 W3 O3 156.9(9) . .
O26 W3 O3 89.3(9) . .
O29 W3 O23 100.2(10) . .
O18 W3 O23 86.6(9) . .
O26 W3 O23 155.8(9) . .
O3 W3 O23 90.7(9) . .
O29 W3 O24 170.1(9) . .
O18 W3 O24 85.4(8) . .
O26 W3 O24 84.2(8) . .
O3 W3 O24 71.9(8) . .
O23 W3 O24 72.8(8) . .
O29 W3 Na3 87.8(8) . 3_665
O18 W3 Na3 45.7(8) . 3_665
O26 W3 Na3 129.7(7) . 3_665
O3 W3 Na3 136.8(7) . 3_665
O23 W3 Na3 46.1(7) . 3_665
O24 W3 Na3 91.9(6) . 3_665
O15 W4 O25 101.3(10) . .
O15 W4 O12 100.5(9) . .
O25 W4 O12 92.9(9) . .
O15 W4 O17 101.9(9) . .
O25 W4 O17 92.4(9) . .
O12 W4 O17 155.5(9) . .
O15 W4 O14 96.0(10) . .
O25 W4 O14 162.7(9) . .
O12 W4 O14 83.5(9) . .
O17 W4 O14 84.3(9) . .
O15 W4 O1 168.1(8) . .
O25 W4 O1 89.2(9) . .
O12 W4 O1 84.3(8) . .
O17 W4 O1 71.8(8) . .
O14 W4 O1 73.6(8) . .
O15 W4 Na4 91.9(8) . 4_645
O25 W4 Na4 41.3(7) . 4_645
O12 W4 Na4 134.2(7) . 4_645
O17 W4 Na4 54.9(7) . 4_645
O14 W4 Na4 139.1(6) . 4_645
O1 W4 Na4 92.5(6) . 4_645
O15 W4 Na3 85.8(8) . 3_665
O25 W4 Na3 132.9(7) . 3_665
O12 W4 Na3 40.3(7) . 3_665
O17 W4 Na3 132.1(7) . 3_665
O14 W4 Na3 47.8(7) . 3_665
O1 W4 Na3 91.1(6) . 3_665
Na4 W4 Na3 173.0(4) 4_645 3_665
O15 W4 Na5 50.6(8) . .
O25 W4 Na5 51.1(7) . .
O12 W4 Na5 95.6(7) . .
O17 W4 Na5 106.4(7) . .
O14 W4 Na5 146.0(7) . .
O1 W4 Na5 140.3(6) . .
Na4 W4 Na5 59.7(4) 4_645 .
Na3 W4 Na5 114.2(4) 3_665 .
O11 W5 O14 100.4(10) . .
O11 W5 O6 99.9(9) . .
O14 W5 O6 88.7(9) . .
O11 W5 O10 100.1(10) . .
O14 W5 O10 159.5(9) . .
O6 W5 O10 89.4(9) . .
O11 W5 O18 101.4(9) . .
O14 W5 O18 87.9(9) . .
O6 W5 O18 158.7(9) . .
O10 W5 O18 86.5(9) . .
O11 W5 O1 171.8(9) . .
O14 W5 O1 76.4(8) . .
O6 W5 O1 72.7(8) . .
O10 W5 O1 83.6(8) . .
O18 W5 O1 86.1(8) . .
O11 W5 Na3 90.6(8) . 3_665
O14 W5 Na3 48.1(7) . 3_665
O6 W5 Na3 136.8(7) . 3_665
O10 W5 Na3 130.1(7) . 3_665
O18 W5 Na3 43.6(7) . 3_665
O1 W5 Na3 92.6(6) . 3_665
O11 W5 Na5 46.4(8) . 3_665
O14 W5 Na5 103.5(7) . 3_665
O6 W5 Na5 145.3(7) . 3_665
O10 W5 Na5 89.5(7) . 3_665
O18 W5 Na5 55.6(7) . 3_665
O1 W5 Na5 141.5(6) . 3_665
Na3 W5 Na5 63.7(4) 3_665 3_665
O13 W6 O5 102.2(10) . .
O13 W6 O10 100.6(10) . .
O5 W6 O10 157.2(10) . .
O13 W6 O26 101.6(10) . .
O5 W6 O26 92.4(9) . .
O10 W6 O26 84.7(9) . .
O13 W6 O4 102.3(10) . .
O5 W6 O4 91.1(9) . .
O10 W6 O4 82.3(9) . .
O26 W6 O4 154.5(9) . .
O13 W6 O30 172.9(9) . .
O5 W6 O30 73.7(9) . .
O10 W6 O30 83.5(8) . .
O26 W6 O30 84.5(8) . .
O4 W6 O30 72.3(8) . .
O20 W7 O27 101.9(10) . .
O20 W7 O23 95.7(10) . .
O27 W7 O23 162.1(9) . .
O20 W7 O12 101.1(10) . .
O27 W7 O12 91.7(9) . .
O23 W7 O12 81.0(9) . .
O20 W7 O16 101.9(10) . .
O27 W7 O16 95.1(9) . .
O23 W7 O16 85.0(9) . .
O12 W7 O16 154.0(9) . .
O20 W7 O24 169.5(10) . .
O27 W7 O24 87.2(9) . .
O23 W7 O24 75.8(8) . .
O12 W7 O24 83.7(8) . .
O16 W7 O24 71.6(8) . .
O20 W7 Na3 86.3(8) . 3_665
O27 W7 Na3 133.4(7) . 3_665
O23 W7 Na3 43.4(7) . 3_665
O12 W7 Na3 41.9(7) . 3_665
O16 W7 Na3 128.4(7) . 3_665
O24 W7 Na3 91.3(6) . 3_665
O62 W8 O2 105.2(10) . .
O62 W8 O43 100.0(10) . .
O2 W8 O43 85.6(9) . .
O62 W8 O4 95.4(10) . .
O2 W8 O4 88.1(9) . .
O43 W8 O4 164.4(9) . .
O62 W8 O61 102.7(11) . .
O2 W8 O61 151.7(9) . .
O43 W8 O61 94.0(9) . .
O4 W8 O61 85.0(9) . .
O62 W8 O30 167.7(10) . .
O2 W8 O30 80.7(8) . .
O43 W8 O30 91.2(8) . .
O4 W8 O30 73.8(8) . .
O61 W8 O30 71.1(9) . .
O44 W9 O22 104.0(11) . .
O44 W9 O61 97.1(11) . .
O22 W9 O61 95.3(10) . .
O44 W9 O21 103.8(11) . .
O22 W9 O21 93.1(10) . .
O61 W9 O21 154.8(9) . .
O44 W9 O5 92.8(10) . .
O22 W9 O5 162.8(10) . .
O61 W9 O5 78.9(9) . .
O21 W9 O5 86.2(9) . .
O44 W9 O30 163.1(10) . .
O22 W9 O30 90.9(9) . .
O61 W9 O30 73.2(9) . .
O21 W9 O30 83.0(8) . .
O5 W9 O30 72.0(8) . .
O51 W10 O77 102.2(11) . .
O51 W10 O57 89.1(11) . .
O77 W10 O57 105.9(12) . .
O51 W10 O63 92.9(11) . .
O77 W10 O63 99.7(12) . .
O57 W10 O63 153.2(11) . .
O51 W10 O56 162.7(10) . .
O77 W10 O56 94.1(10) . .
O57 W10 O56 81.0(11) . .
O63 W10 O56 89.7(11) . .
O51 W10 O41 89.1(10) . .
O77 W10 O41 167.7(10) . .
O57 W10 O41 78.8(11) . .
O63 W10 O41 74.5(10) . .
O56 W10 O41 75.2(9) . .
O65 W11 O66 100.3(12) . .
O65 W11 O64 102.7(13) . .
O66 W11 O64 88.8(11) . .
O65 W11 O72 96.7(11) . .
O66 W11 O72 163.1(10) . .
O64 W11 O72 87.3(11) . .
O65 W11 O71 99.6(13) . .
O66 W11 O71 92.0(11) . .
O64 W11 O71 157.3(10) . .
O72 W11 O71 85.4(11) . .
O65 W11 O40 170.1(12) . .
O66 W11 O40 87.9(9) . .
O64 W11 O40 82.9(11) . .
O72 W11 O40 75.3(9) . .
O71 W11 O40 74.4(10) . .
O80 W12 O70 103.2(14) . .
O80 W12 O58 100.1(13) . .
O70 W12 O58 154.8(11) . .
O80 W12 O55 99.6(12) . .
O70 W12 O55 80.7(12) . .
O58 W12 O55 86.0(12) . .
O80 W12 O56 101.8(12) . .
O70 W12 O56 97.7(12) . .
O58 W12 O56 86.9(12) . .
O55 W12 O56 158.3(10) . .
O80 W12 O41 175.4(12) . .
O70 W12 O41 74.9(10) . .
O58 W12 O41 82.6(10) . .
O55 W12 O41 84.3(9) . .
O56 W12 O41 74.5(9) . .
O79 W13 O50 96.4(12) . .
O79 W13 O67 100.4(12) . .
O50 W13 O67 90.6(10) . .
O79 W13 O60 102.3(12) . .
O50 W13 O60 160.5(12) . .
O67 W13 O60 91.1(10) . .
O79 W13 O57 108.3(11) . .
O50 W13 O57 84.2(10) . .
O67 W13 O57 151.2(11) . .
O60 W13 O57 85.0(10) . .
O79 W13 O38 172.8(11) . .
O50 W13 O38 89.0(10) . .
O67 W13 O38 74.8(10) . .
O60 W13 O38 72.8(10) . .
O57 W13 O38 76.9(9) . .
O73 W14 O54 104.4(13) . .
O73 W14 O63 99.4(12) . .
O54 W14 O63 91.0(11) . .
O73 W14 O75 104.4(13) . .
O54 W14 O75 92.0(10) . .
O63 W14 O75 154.5(12) . .
O73 W14 O70 97.2(12) . .
O54 W14 O70 158.4(12) . .
O63 W14 O70 84.2(10) . .
O75 W14 O70 83.8(10) . .
O73 W14 O41 161.7(11) . .
O54 W14 O41 90.9(11) . .
O63 W14 O41 69.9(10) . .
O75 W14 O41 84.7(11) . .
O70 W14 O41 67.7(10) . .
O53 W15 O76 101.7(14) . .
O53 W15 O60 100.7(13) . .
O76 W15 O60 95.4(11) . .
O53 W15 O49 101.3(13) . .
O76 W15 O49 86.1(12) . .
O60 W15 O49 157.1(11) . .
O53 W15 O58 104.0(13) . .
O76 W15 O58 153.8(11) . .
O60 W15 O58 84.5(11) . .
O49 W15 O58 84.2(11) . .
O53 W15 O38 172.2(13) . .
O76 W15 O38 73.7(10) . .
O60 W15 O38 73.8(10) . .
O49 W15 O38 84.8(10) . .
O58 W15 O38 81.2(9) . .
O81 W16 O74 99.8(13) . .
O81 W16 O75 104.8(13) . .
O74 W16 O75 90.3(10) . .
O81 W16 O71 97.1(13) . .
O74 W16 O71 95.3(11) . .
O75 W16 O71 156.1(13) . .
O81 W16 O52 96.4(13) . .
O74 W16 O52 163.6(12) . .
O75 W16 O52 83.1(10) . .
O71 W16 O52 85.1(11) . .
O81 W16 O40 165.9(11) . .
O74 W16 O40 91.3(11) . .
O75 W16 O40 83.7(11) . .
O71 W16 O40 73.0(11) . .
O52 W16 O40 73.2(11) . .
O69 W17 O59 105.2(12) . .
O69 W17 O64 92.6(12) . .
O59 W17 O64 104.4(13) . .
O69 W17 O67 92.1(11) . .
O59 W17 O67 97.0(13) . .
O64 W17 O67 156.0(11) . .
O69 W17 O76 161.3(11) . .
O59 W17 O76 93.3(12) . .
O64 W17 O76 85.3(11) . .
O67 W17 O76 82.7(10) . .
O69 W17 O38 90.1(10) . .
O59 W17 O38 163.1(11) . .
O64 W17 O38 81.5(10) . .
O67 W17 O38 74.9(10) . .
O76 W17 O38 71.2(10) . .
O78 W18 O52 99.3(14) . .
O78 W18 O72 98.9(12) . .
O52 W18 O72 91.5(11) . .
O78 W18 O55 103.8(12) . .
O52 W18 O55 83.4(11) . .
O72 W18 O55 157.3(10) . .
O78 W18 O49 102.0(14) . .
O52 W18 O49 158.7(10) . .
O72 W18 O49 84.4(11) . .
O55 W18 O49 92.4(11) . .
O78 W18 O40 169.3(12) . .
O52 W18 O40 74.0(10) . .
O72 W18 O40 73.4(9) . .
O55 W18 O40 83.9(9) . .
O49 W18 O40 84.9(10) . .
O1 Si1 O24 112.7(12) . .
O1 Si1 O19 110.3(12) . .
O24 Si1 O19 109.8(11) . .
O1 Si1 O30 106.0(11) . .
O24 Si1 O30 109.1(12) . .
O19 Si1 O30 108.8(11) . .
O40 Si2 O39 113.5(13) . .
O40 Si2 O38 106.7(15) . .
O39 Si2 O38 109.4(14) . .
O40 Si2 O41 109.4(14) . .
O39 Si2 O41 112.5(13) . .
O38 Si2 O41 104.8(13) . .
O33 Cu1 O33 79.7(12) 14_454 .
O33 Cu1 O32 90.6(9) 14_454 .
O33 Cu1 O32 164.9(10) . .
O33 Cu1 O32 164.9(10) 14_454 14_454
O33 Cu1 O32 90.6(9) . 14_454
O32 Cu1 O32 101.1(14) . 14_454
O33 Cu1 Cu2 39.8(6) 14_454 .
O33 Cu1 Cu2 39.8(6) . .
O32 Cu1 Cu2 129.5(7) . .
O32 Cu1 Cu2 129.5(7) 14_454 .
O33 Cu2 O33 79.1(13) . 14_454
O33 Cu2 O34 91.8(9) . 14_454
O33 Cu2 O34 167.5(10) 14_454 14_454
O33 Cu2 O34 167.5(10) . .
O33 Cu2 O34 91.8(9) 14_454 .
O34 Cu2 O34 98.3(13) 14_454 .
O33 Cu2 Cu1 39.5(6) . .
O33 Cu2 Cu1 39.5(6) 14_454 .
O34 Cu2 Cu1 130.8(7) 14_454 .
O34 Cu2 Cu1 130.8(7) . .
O25 Cu3 O45 89.4(9) . .
O25 Cu3 O27 89.7(9) . .
O45 Cu3 O27 179.1(10) . .
O25 Cu3 O31 173.4(10) . .
O45 Cu3 O31 90.5(9) . .
O27 Cu3 O31 90.5(9) . .
O25 Cu3 O19 93.0(8) . .
O45 Cu3 O19 89.5(9) . .
O27 Cu3 O19 90.6(8) . .
O31 Cu3 O19 93.5(8) . .
O25 Cu3 Na4 45.2(7) . 4_645
O45 Cu3 Na4 44.4(7) . 4_645
O27 Cu3 Na4 134.7(7) . 4_645
O31 Cu3 Na4 133.7(7) . 4_645
O19 Cu3 Na4 95.2(6) . 4_645
O8 Cu4 O68 88.5(9) . .
O8 Cu4 O19 94.2(9) . .
O68 Cu4 O19 169.5(10) . .
O8 Cu4 O42 177.1(10) . .
O68 Cu4 O42 92.3(9) . .
O19 Cu4 O42 85.6(9) . .
O8 Cu4 O43 84.4(9) . .
O68 Cu4 O43 74.5(9) . .
O19 Cu4 O43 95.5(9) . .
O42 Cu4 O43 98.5(9) . .
O8 Cu4 Cu5 137.5(7) . .
O68 Cu4 Cu5 133.0(6) . .
O19 Cu4 Cu5 43.3(6) . .
O42 Cu4 Cu5 42.4(6) . .
O43 Cu4 Cu5 96.7(6) . .
O8 Cu4 Te5 94.0(7) . .
O68 Cu4 Te5 34.3(7) . .
O19 Cu4 Te5 135.2(7) . .
O42 Cu4 Te5 88.2(6) . .
O43 Cu4 Te5 41.8(6) . .
Cu5 Cu4 Te5 115.02(14) . .
O9 Cu5 O34 88.3(9) . 14_454
O9 Cu5 O42 177.2(10) . .
O34 Cu5 O42 91.8(9) 14_454 .
O9 Cu5 O19 96.3(9) . .
O34 Cu5 O19 166.9(9) 14_454 .
O42 Cu5 O19 83.0(8) . .
O9 Cu5 O22 86.9(9) . .
O34 Cu5 O22 102.3(9) 14_454 .
O42 Cu5 O22 95.8(9) . .
O19 Cu5 O22 90.2(8) . .
O9 Cu5 Cu4 137.8(6) . .
O34 Cu5 Cu4 133.0(7) 14_454 .
O42 Cu5 Cu4 41.7(6) . .
O19 Cu5 Cu4 41.5(6) . .
O22 Cu5 Cu4 91.2(5) . .
O68 Cu6 O39 167.8(11) . .
O68 Cu6 O51 88.5(9) . .
O39 Cu6 O51 95.8(10) . .
O68 Cu6 O48 92.5(9) . .
O39 Cu6 O48 82.8(9) . .
O51 Cu6 O48 177.7(10) . .
O68 Cu6 O50 76.0(9) . .
O39 Cu6 O50 93.2(10) . .
O51 Cu6 O50 82.2(10) . .
O48 Cu6 O50 96.1(9) . .
O68 Cu6 O46 101.5(9) . .
O39 Cu6 O46 89.7(10) . .
O51 Cu6 O46 93.0(9) . .
O48 Cu6 O46 88.8(9) . .
O50 Cu6 O46 174.6(8) . .
O68 Cu6 Cu7 132.1(6) . 14_454
O39 Cu6 Cu7 42.0(7) . 14_454
O51 Cu6 Cu7 137.7(7) . 14_454
O48 Cu6 Cu7 40.8(6) . 14_454
O50 Cu6 Cu7 95.5(6) . 14_454
O46 Cu6 Cu7 89.7(5) . 14_454
O68 Cu6 Te5 34.7(7) . .
O39 Cu6 Te5 133.5(8) . .
O51 Cu6 Te5 91.0(8) . .
O48 Cu6 Te5 88.6(7) . .
O50 Cu6 Te5 42.3(6) . .
O46 Cu6 Te5 135.9(6) . .
Cu7 Cu6 Te5 115.34(16) 14_454 .
O32 Cu7 O48 91.8(9) . 14_454
O32 Cu7 O66 88.3(9) . 14_454
O48 Cu7 O66 178.6(12) 14_454 14_454
O32 Cu7 O39 169.4(11) . 14_454
O48 Cu7 O39 83.3(9) 14_454 14_454
O66 Cu7 O39 96.3(10) 14_454 14_454
O32 Cu7 O69 99.0(10) . 14_454
O48 Cu7 O69 93.8(10) 14_454 14_454
O66 Cu7 O69 87.6(10) 14_454 14_454
O39 Cu7 O69 90.7(10) 14_454 14_454
O32 Cu7 Cu6 134.0(7) . 14_454
O48 Cu7 Cu6 42.8(6) 14_454 14_454
O66 Cu7 Cu6 136.9(7) 14_454 14_454
O39 Cu7 Cu6 40.5(7) 14_454 14_454
O69 Cu7 Cu6 92.2(6) 14_454 14_454
O35 Cu8 O74 88.9(10) . .
O35 Cu8 O46 91.5(9) . .
O74 Cu8 O46 177.3(12) . .
O35 Cu8 O54 174.0(12) . .
O74 Cu8 O54 90.2(10) . .
O46 Cu8 O54 89.0(10) . .
O35 Cu8 O39 94.5(10) . .
O74 Cu8 O39 92.9(10) . .
O46 Cu8 O39 89.7(10) . .
O54 Cu8 O39 91.5(10) . .
O36 Te1 O35 98.7(12) . .
O36 Te1 O32 100.8(12) . .
O35 Te1 O32 89.3(9) . .
O37 Te2 O31 98.6(10) . .
O37 Te2 O34 98.2(10) . .
O31 Te2 O34 88.5(9) . .
O48 Te3 O42 96.2(9) . .
O48 Te3 O33 93.0(9) . .
O42 Te3 O33 93.1(9) . .
O48 Te3 O82 90.1(9) . .
O42 Te3 O82 86.1(8) . .
O33 Te3 O82 176.9(9) . .
O45 Te4 O47 97.7(10) . .
O45 Te4 O46 93.2(9) . .
O47 Te4 O46 96.3(11) . .
O82 Te5 O68 98.0(10) . .
O82 Te5 O43 88.5(9) . .
O68 Te5 O43 80.5(9) . .
O82 Te5 O50 91.5(9) . .
O68 Te5 O50 82.7(10) . .
O43 Te5 O50 163.1(9) . .
O82 Te5 Cu6 89.5(7) . .
O68 Te5 Cu6 35.9(7) . .
O43 Te5 Cu6 115.2(6) . .
O50 Te5 Cu6 47.9(7) . .
O82 Te5 Cu4 86.0(7) . .
O68 Te5 Cu4 35.5(7) . .
O43 Te5 Cu4 46.8(6) . .
O50 Te5 Cu4 116.3(7) . .
Cu6 Te5 Cu4 68.46(11) . .
Si1 O1 W2 126.9(12) . .
Si1 O1 W5 125.1(12) . .
W2 O1 W5 92.9(7) . .
Si1 O1 W4 121.2(11) . .
W2 O1 W4 91.4(7) . .
W5 O1 W4 89.0(7) . .
W8 O2 W2 157.7(13) . .
W3 O3 W1 120.6(11) . .
W8 O4 W6 122.3(11) . .
W6 O5 W9 121.2(12) . .
W5 O6 W2 118.8(10) . .
W2 O8 Cu4 145.9(13) . .
W2 O8 Na4 106.4(10) . 4_645
Cu4 O8 Na4 98.5(9) . 4_645
W1 O9 Cu5 143.1(11) . .
W6 O10 W5 150.0(12) . .
W5 O11 Na5 107.9(10) . 3_665
W4 O12 W7 143.0(12) . .
W4 O12 Na3 109.9(10) . 3_665
W7 O12 Na3 106.3(10) . 3_665
W5 O14 W4 121.0(11) . .
W5 O14 Na3 100.3(10) . 3_665
W4 O14 Na3 98.6(9) . 3_665
W4 O15 Na3 162.4(13) . .
W4 O15 Na5 102.7(10) . .
Na3 O15 Na5 92.2(9) . .
W1 O16 W7 120.0(11) . .
W4 O17 W2 119.9(11) . .
W4 O17 Na4 91.9(8) . 4_645
W2 O17 Na4 99.0(9) . 4_645
W3 O18 W5 150.3(13) . .
W3 O18 Na3 102.4(10) . 3_665
W5 O18 Na3 104.0(10) . 3_665
Si1 O19 Cu4 127.3(12) . .
Si1 O19 Cu5 125.1(12) . .
Cu4 O19 Cu5 95.2(9) . .
Si1 O19 Cu3 116.5(12) . .
Cu4 O19 Cu3 91.4(9) . .
Cu5 O19 Cu3 91.6(8) . .
W9 O21 W1 148.6(13) . .
W9 O22 Cu5 136.6(13) . .
W7 O23 W3 121.7(11) . .
W7 O23 Na3 104.7(10) . 3_665
W3 O23 Na3 99.9(9) . 3_665
Si1 O24 W1 124.7(12) . .
Si1 O24 W7 125.1(12) . .
W1 O24 W7 92.7(7) . .
Si1 O24 W3 123.1(11) . .
W1 O24 W3 91.6(8) . .
W7 O24 W3 89.6(7) . .
W4 O25 Cu3 143.0(13) . .
W4 O25 Na4 109.2(10) . 4_645
Cu3 O25 Na4 101.3(10) . 4_645
W4 O25 Na5 99.3(9) . .
Cu3 O25 Na5 104.7(9) . .
Na4 O25 Na5 83.6(9) 4_645 .
W3 O26 W6 156.4(13) . .
W7 O27 Cu3 146.7(12) . .
W3 O29 Na4 165.7(14) . .
Si1 O30 W9 122.3(10) . .
Si1 O30 W8 124.3(12) . .
W9 O30 W8 91.9(8) . .
Si1 O30 W6 124.8(11) . .
W9 O30 W6 93.1(8) . .
W8 O30 W6 91.1(7) . .
Te2 O31 Cu3 114.6(11) . .
Cu1 O32 Cu7 114.6(12) . .
Cu1 O32 Te1 112.3(11) . .
Cu7 O32 Te1 118.9(11) . .
Te3 O33 Cu1 129.0(11) . .
Te3 O33 Cu2 128.3(12) . .
Cu1 O33 Cu2 100.6(9) . .
Cu5 O34 Te2 123.7(11) 14_454 .
Cu5 O34 Cu2 115.6(11) 14_454 .
Te2 O34 Cu2 110.9(10) . .
Te1 O35 Cu8 118.2(12) . .
Si2 O38 W17 122.8(12) . .
Si2 O38 W13 125.3(13) . .
W17 O38 W13 90.6(10) . .
Si2 O38 W15 127.3(14) . .
W17 O38 W15 91.4(9) . .
W13 O38 W15 88.6(9) . .
Si2 O39 Cu6 127.6(14) . .
Si2 O39 Cu7 124.1(14) . 14_454
Cu6 O39 Cu7 97.5(10) . 14_454
Si2 O39 Cu8 115.9(14) . .
Cu6 O39 Cu8 90.2(9) . .
Cu7 O39 Cu8 91.6(9) 14_454 .
Si2 O40 W11 123.5(14) . .
Si2 O40 W18 126.9(13) . .
W11 O40 W18 92.5(9) . .
Si2 O40 W16 122.1(15) . .
W11 O40 W16 91.2(9) . .
W18 O40 W16 90.8(9) . .
Si2 O41 W10 124.1(14) . .
Si2 O41 W12 127.4(14) . .
W10 O41 W12 94.2(8) . .
Si2 O41 W14 119.0(13) . .
W10 O41 W14 91.6(9) . .
W12 O41 W14 90.9(9) . .
Te3 O42 Cu4 134.7(11) . .
Te3 O42 Cu5 125.2(11) . .
Cu4 O42 Cu5 95.9(9) . .
W8 O43 Te5 130.8(11) . .
W8 O43 Cu4 133.0(11) . .
Te5 O43 Cu4 91.4(9) . .
Te4 O45 Cu3 122.0(11) . .
Te4 O45 Na4 125.5(12) . 4_645
Cu3 O45 Na4 102.2(10) . 4_645
Te4 O46 Cu8 116.3(11) . .
Te4 O46 Cu6 109.7(11) . .
Cu8 O46 Cu6 90.4(9) . .
Te3 O48 Cu7 127.0(12) . 14_454
Te3 O48 Cu6 132.9(12) . .
Cu7 O48 Cu6 96.3(9) 14_454 .
W15 O49 W18 146.2(15) . .
W13 O50 Te5 129.9(13) . .
W13 O50 Cu6 135.1(13) . .
Te5 O50 Cu6 89.8(9) . .
W10 O51 Cu6 145.8(14) . .
W18 O52 W16 122.0(14) . .
W14 O54 Cu8 142.8(14) . .
W12 O55 W18 145.4(17) . .
W12 O56 W10 114.8(11) . .
W10 O57 W13 158.8(14) . .
W12 O58 W15 159.9(15) . .
W15 O60 W13 123.1(13) . .
W9 O61 W8 122.4(12) . .
W14 O63 W10 123.4(13) . .
W17 O64 W11 151.4(15) . .
W11 O66 Cu7 144.8(13) . 14_454
W13 O67 W17 119.5(15) . .
Te5 O68 Cu4 110.3(12) . .
Te5 O68 Cu6 109.4(11) . .
Cu4 O68 Cu6 130.3(11) . .
W17 O69 Cu7 136.0(14) . 14_454
W12 O70 W14 126.4(14) . .
W16 O71 W11 120.8(14) . .
W18 O72 W11 118.6(13) . .
W16 O74 Cu8 143.7(14) . .
W16 O75 W14 147.0(14) . .
W15 O76 W17 123.6(14) . .
Te5 O82 Te3 122.6(12) . .
O5W Na1 O2W 103.1(11) . 5_654
O5W Na1 O4W 82.4(10) . .
O2W Na1 O4W 84.1(10) 5_654 .
O5W Na1 O3W 96.2(10) . .
O2W Na1 O3W 85.9(10) 5_654 .
O4W Na1 O3W 169.3(12) . .
O5W Na1 Na2 97.4(9) . .
O2W Na1 Na2 42.4(7) 5_654 .
O4W Na1 Na2 42.0(8) . .
O3W Na1 Na2 128.3(9) . .
O2W Na2 O2W 100.0(15) . 5_654
O2W Na2 O4W 82.2(9) . 5_654
O2W Na2 O4W 170.4(9) 5_654 5_654
O2W Na2 O4W 170.4(9) . .
O2W Na2 O4W 82.2(9) 5_654 .
O4W Na2 O4W 97.2(15) 5_654 .
O2W Na2 Na1 141.1(9) . .
O2W Na2 Na1 41.2(7) 5_654 .
O4W Na2 Na1 136.5(9) 5_654 .
O4W Na2 Na1 41.3(7) . .
O2W Na2 Na1 41.2(7) . 5_654
O2W Na2 Na1 141.1(9) 5_654 5_654
O4W Na2 Na1 41.3(7) 5_654 5_654
O4W Na2 Na1 136.5(9) . 5_654
Na1 Na2 Na1 177.8(8) . 5_654
O15 Na3 O12 157.4(12) . 4_645
O15 Na3 O23 96.7(9) . 4_645
O12 Na3 O23 60.6(8) 4_645 4_645
O15 Na3 O18 94.2(9) . 4_645
O12 Na3 O18 75.0(8) 4_645 4_645
O23 Na3 O18 62.6(8) 4_645 4_645
O15 Na3 O14 131.9(11) . 4_645
O12 Na3 O14 60.4(7) 4_645 4_645
O23 Na3 O14 105.6(9) 4_645 4_645
O18 Na3 O14 61.8(8) 4_645 4_645
O15 Na3 W3 85.5(7) . 4_645
O12 Na3 W3 74.8(7) 4_645 4_645
O23 Na3 W3 34.0(6) 4_645 4_645
O18 Na3 W3 31.9(5) 4_645 4_645
O14 Na3 W3 90.0(7) 4_645 4_645
O15 Na3 W7 126.7(9) . 4_645
O12 Na3 W7 31.7(5) 4_645 4_645
O23 Na3 W7 31.9(5) 4_645 4_645
O18 Na3 W7 75.3(6) 4_645 4_645
O14 Na3 W7 89.1(6) 4_645 4_645
W3 Na3 W7 58.2(3) 4_645 4_645
O15 Na3 W5 108.8(8) . 4_645
O12 Na3 W5 72.6(6) 4_645 4_645
O23 Na3 W5 90.2(7) 4_645 4_645
O18 Na3 W5 32.4(5) 4_645 4_645
O14 Na3 W5 31.7(5) 4_645 4_645
W3 Na3 W5 63.8(3) 4_645 4_645
W7 Na3 W5 89.7(4) 4_645 4_645
O15 Na3 W4 165.2(10) . 4_645
O12 Na3 W4 29.7(5) 4_645 4_645
O23 Na3 W4 87.7(6) 4_645 4_645
O18 Na3 W4 75.2(6) 4_645 4_645
O14 Na3 W4 33.6(5) 4_645 4_645
W3 Na3 W4 90.5(4) 4_645 4_645
W7 Na3 W4 61.3(3) 4_645 4_645
W5 Na3 W4 56.8(3) 4_645 4_645
O15 Na3 Na5 49.0(7) . .
O12 Na3 Na5 127.1(9) 4_645 .
O23 Na3 Na5 96.2(8) 4_645 .
O18 Na3 Na5 52.7(7) 4_645 .
O14 Na3 Na5 86.2(7) 4_645 .
W3 Na3 Na5 64.8(4) 4_645 .
W7 Na3 Na5 122.7(6) 4_645 .
W5 Na3 Na5 59.9(4) 4_645 .
W4 Na3 Na5 116.6(6) 4_645 .
O29 Na4 O45 150.3(11) . 3_665
O29 Na4 O25 97.7(10) . 3_665
O45 Na4 O25 66.9(8) 3_665 3_665
O29 Na4 O8 129.7(10) . 3_665
O45 Na4 O8 73.2(8) 3_665 3_665
O25 Na4 O8 76.5(9) 3_665 3_665
O29 Na4 O17 76.1(8) . 3_665
O45 Na4 O17 113.3(10) 3_665 3_665
O25 Na4 O17 60.7(8) 3_665 3_665
O8 Na4 O17 57.3(7) 3_665 3_665
O29 Na4 Cu3 125.6(8) . 3_665
O45 Na4 Cu3 33.5(6) 3_665 3_665
O25 Na4 Cu3 33.5(5) 3_665 3_665
O8 Na4 Cu3 74.0(6) 3_665 3_665
O17 Na4 Cu3 88.2(6) 3_665 3_665
O29 Na4 W4 79.3(7) . 3_665
O45 Na4 W4 93.9(7) 3_665 3_665
O25 Na4 W4 29.5(5) 3_665 3_665
O8 Na4 W4 71.9(6) 3_665 3_665
O17 Na4 W4 33.3(5) 3_665 3_665
Cu3 Na4 W4 61.9(3) 3_665 3_665
O29 Na4 Na5 61.5(7) . 3_665
O45 Na4 Na5 89.6(8) 3_665 3_665
O25 Na4 Na5 53.4(7) 3_665 3_665
O8 Na4 Na5 129.6(8) 3_665 3_665
O17 Na4 Na5 90.2(7) 3_665 3_665
Cu3 Na4 Na5 67.0(4) 3_665 3_665
W4 Na4 Na5 62.2(4) 3_665 3_665
O11 Na5 O25 161.3(9) 4_645 .
O11 Na5 O15 107.0(8) 4_645 .
O25 Na5 O15 56.2(7) . .
O11 Na5 Na4 147.2(8) 4_645 4_645
O25 Na5 Na4 43.0(6) . 4_645
O15 Na5 Na4 74.3(7) . 4_645
O11 Na5 W4 132.7(7) 4_645 .
O25 Na5 W4 29.6(5) . .
O15 Na5 W4 26.7(5) . .
Na4 Na5 W4 58.1(4) 4_645 .
O11 Na5 W5 25.8(5) 4_645 4_645
O25 Na5 W5 148.5(8) . 4_645
O15 Na5 W5 95.2(6) . 4_645
Na4 Na5 W5 122.5(6) 4_645 4_645
W4 Na5 W5 121.6(5) . 4_645
O11 Na5 Na3 71.3(6) 4_645 .
O25 Na5 Na3 94.1(7) . .
O15 Na5 Na3 38.8(5) . .
Na4 Na5 Na3 96.4(6) 4_645 .
W4 Na5 Na3 65.3(4) . .
W5 Na5 Na3 56.4(3) 4_645 .
Na1 O2W Na2 96.4(11) 5_654 .
Na1 O4W Na2 96.6(11) . .

loop_
_geom_bond_atom_site_label_1
_geom_bond_atom_site_label_2
_geom_bond_distance
_geom_bond_site_symmetry_2
W1 O7 1.73(2) .
W1 O9 1.79(2) .
W1 O21 1.91(2) .
W1 O16 1.91(2) .
W1 O3 2.00(2) .
W1 O24 2.27(2) .
W2 O28 1.78(2) .
W2 O8 1.79(2) .
W2 O2 1.93(2) .
W2 O17 1.96(2) .
W2 O6 2.00(2) .
W2 O1 2.24(2) .
W3 O29 1.71(2) .
W3 O18 1.88(2) .
W3 O26 1.89(2) .
W3 O3 1.94(2) .
W3 O23 1.97(2) .
W3 O24 2.49(2) .
W3 Na3 3.472(19) 3_665
W4 O15 1.69(2) .
W4 O25 1.84(2) .
W4 O12 1.91(2) .
W4 O17 1.94(2) .
W4 O14 2.02(2) .
W4 O1 2.46(2) .
W4 Na4 3.524(19) 4_645
W4 Na3 3.615(15) 3_665
W4 Na5 3.673(17) .
W5 O11 1.70(2) .
W5 O14 1.91(2) .
W5 O6 1.93(2) .
W5 O10 1.96(2) .
W5 O18 1.98(2) .
W5 O1 2.42(2) .
W5 Na3 3.581(19) 3_665
W5 Na5 3.717(16) 3_665
W6 O13 1.74(2) .
W6 O5 1.87(2) .
W6 O10 1.90(2) .
W6 O26 1.91(2) .
W6 O4 1.96(2) .
W6 O30 2.40(2) .
W7 O20 1.73(2) .
W7 O27 1.77(2) .
W7 O23 1.95(2) .
W7 O12 1.96(2) .
W7 O16 1.98(2) .
W7 O24 2.38(2) .
W7 Na3 3.574(19) 3_665
W8 O62 1.65(2) .
W8 O2 1.84(2) .
W8 O43 1.90(2) .
W8 O4 1.93(2) .
W8 O61 1.96(2) .
W8 O30 2.37(2) .
W9 O44 1.72(3) .
W9 O22 1.72(2) .
W9 O61 1.89(2) .
W9 O21 1.89(2) .
W9 O5 2.07(2) .
W9 O30 2.33(2) .
W10 O51 1.76(2) .
W10 O77 1.76(3) .
W10 O57 1.75(3) .
W10 O63 1.91(3) .
W10 O56 2.07(2) .
W10 O41 2.25(2) .
W11 O65 1.66(3) .
W11 O66 1.77(2) .
W11 O64 1.95(3) .
W11 O72 1.99(2) .
W11 O71 1.98(3) .
W11 O40 2.28(2) .
W12 O80 1.71(3) .
W12 O70 1.73(3) .
W12 O58 1.80(3) .
W12 O55 1.93(3) .
W12 O56 1.95(3) .
W12 O41 2.38(2) .
W13 O79 1.83(3) .
W13 O50 1.88(2) .
W13 O67 1.92(2) .
W13 O60 1.99(2) .
W13 O57 2.02(3) .
W13 O38 2.40(3) .
W14 O73 1.71(3) .
W14 O54 1.75(2) .
W14 O63 1.92(3) .
W14 O75 1.94(2) .
W14 O70 2.11(3) .
W14 O41 2.44(3) .
W15 O53 1.71(3) .
W15 O76 1.80(2) .
W15 O60 1.86(3) .
W15 O49 1.90(3) .
W15 O58 2.02(3) .
W15 O38 2.44(2) .
W16 O81 1.78(3) .
W16 O74 1.80(2) .
W16 O75 1.87(2) .
W16 O71 1.87(3) .
W16 O52 1.97(3) .
W16 O40 2.41(3) .
W17 O69 1.74(2) .
W17 O59 1.75(3) .
W17 O64 1.83(3) .
W17 O67 1.99(3) .
W17 O76 2.09(2) .
W17 O38 2.35(2) .
W18 O78 1.72(3) .
W18 O52 1.94(3) .
W18 O72 1.94(2) .
W18 O55 1.97(3) .
W18 O49 1.99(3) .
W18 O40 2.40(2) .
Si1 O1 1.59(2) .
Si1 O24 1.60(2) .
Si1 O19 1.64(2) .
Si1 O30 1.70(2) .
Si2 O40 1.63(3) .
Si2 O39 1.63(2) .
Si2 O38 1.63(3) .
Si2 O41 1.66(2) .
Cu1 O33 1.91(2) 14_454
Cu1 O33 1.91(2) .
Cu1 O32 1.95(2) .
Cu1 O32 1.95(2) 14_454
Cu1 Cu2 2.955(7) .
Cu2 O33 1.93(2) .
Cu2 O33 1.93(2) 14_454
Cu2 O34 1.94(2) 14_454
Cu2 O34 1.94(2) .
Cu3 O25 1.92(2) .
Cu3 O45 1.92(2) .
Cu3 O27 1.95(2) .
Cu3 O31 1.95(2) .
Cu3 O19 2.42(2) .
Cu3 Na4 3.401(17) 4_645
Cu4 O8 1.94(2) .
Cu4 O68 1.95(2) .
Cu4 O19 1.97(2) .
Cu4 O42 1.98(2) .
Cu4 O43 2.29(2) .
Cu4 Cu5 2.968(5) .
Cu4 Te5 3.146(4) .
Cu5 O9 1.94(2) .
Cu5 O34 1.94(2) 14_454
Cu5 O42 2.01(2) .
Cu5 O19 2.04(2) .
Cu5 O22 2.28(2) .
Cu6 O68 1.95(2) .
Cu6 O39 1.95(2) .
Cu6 O51 1.98(2) .
Cu6 O48 2.04(2) .
Cu6 O50 2.32(3) .
Cu6 O46 2.43(3) .
Cu6 Cu7 2.980(5) 14_454
Cu6 Te5 3.131(5) .
Cu7 O32 1.95(2) .
Cu7 O48 1.96(2) 14_454
Cu7 O66 1.96(2) 14_454
Cu7 O39 2.01(2) 14_454
Cu7 O69 2.24(3) 14_454
Cu8 O35 1.92(2) .
Cu8 O74 1.95(3) .
Cu8 O46 1.95(2) .
Cu8 O54 1.99(2) .
Cu8 O39 2.44(3) .
Te1 O36 1.70(3) .
Te1 O35 1.88(2) .
Te1 O32 1.95(2) .
Te2 O37 1.86(2) .
Te2 O31 1.90(2) .
Te2 O34 1.94(2) .
Te3 O48 1.85(2) .
Te3 O42 1.87(2) .
Te3 O33 1.925(19) .
Te3 O82 2.46(2) .
Te4 O45 1.87(2) .
Te4 O47 1.88(2) .
Te4 O46 1.91(2) .
Te5 O82 1.84(2) .
Te5 O68 1.89(2) .
Te5 O43 2.10(2) .
Te5 O50 2.11(2) .
O8 Na4 2.81(3) 4_645
O11 Na5 2.83(3) 3_665
O12 Na3 2.49(3) 3_665
O14 Na3 2.71(3) 3_665
O15 Na3 2.42(3) .
O15 Na5 2.91(3) .
O17 Na4 2.88(3) 4_645
O18 Na3 2.54(3) 3_665
O23 Na3 2.54(3) 3_665
O25 Na4 2.46(3) 4_645
O25 Na5 2.90(3) .
O29 Na4 2.39(3) .
O45 Na4 2.43(3) 4_645
Na1 O5W 2.34(3) .
Na1 O2W 2.37(3) 5_654
Na1 O4W 2.38(3) .
Na1 O3W 2.48(3) .
Na1 Na2 3.575(16) .
Na2 O2W 2.42(3) .
Na2 O2W 2.42(3) 5_654
Na2 O4W 2.41(3) 5_654
Na2 O4W 2.41(3) .
Na3 Na5 3.85(3) .
Na4 Na5 3.58(3) 3_665
